data_7718968
loop_
_publ_author_name
'Hong, Zhejun'
'Siripanich, Pattara'
'Stansfield, Oliver G.'
'Hall, Christopher R.'
'Connell, Timothy U.'
'Hua, Carol'

_publ_section_title
;
 Coordination polymers with iridium(III) metalloligands: the effect of
 pore size upon luminescent cation sensing.
;
_journal_issue 30
_journal_name_full 'Dalton transactions (Cambridge, England : 2003)'
_journal_page_first 11656
_journal_page_last 11666
_journal_paper_doi 10.1039/d5dt00813a
_journal_volume 54
_journal_year 2025
_chemical_formula_moiety 'C68 H48 Cd Ir2 N8 O10, 8(H2 O)'
_chemical_formula_sum 'C68 H64 Cd Ir2 N8 O18'
_chemical_formula_weight 1778.07
_space_group_crystal_system monoclinic
_space_group_IT_number 14
_space_group_name_Hall '-P 2ybc'
_space_group_name_H-M_alt 'P 1 21/c 1'
_atom_sites_solution_hydrogens mixed
_atom_sites_solution_primary dual
_audit_creation_date 2025-06-10
_audit_creation_method
;
Olex2 1.5
(compiled 2025.05.31 svn.r86d253d1 for OlexSys, GUI svn.r7254)
;
_audit_update_record
;
2025-06-19 deposited with the CCDC.	2025-06-25 downloaded from the CCDC.
;
_cell_angle_alpha 90
_cell_angle_beta 99.00(3)
_cell_angle_gamma 90
_cell_formula_units_Z 2
_cell_length_a 8.4900(17)
_cell_length_b 35.890(7)
_cell_length_c 10.980(2)
_cell_measurement_reflns_used 2576
_cell_measurement_temperature 100(2)
_cell_measurement_theta_max 24.26
_cell_measurement_theta_min 2.22
_cell_volume 3304.5(11)
_computing_molecular_graphics 'Olex2 1.5 (Dolomanov et al., 2009)'
_computing_publication_material 'Olex2 1.5 (Dolomanov et al., 2009)'
_computing_structure_refinement 'SHELXL 2019/3 (Sheldrick, 2015)'
_computing_structure_solution 'SHELXT 2018/2 (Sheldrick, 2018)'
_diffrn_ambient_temperature 100(2)
_diffrn_measured_fraction_theta_full 0.960
_diffrn_measured_fraction_theta_max 0.958
_diffrn_measurement_device_type 'MX2 Beamline Australian Synchrotron'
_diffrn_measurement_method 'omega scans'
_diffrn_radiation_monochromator 'Silicon Double Crystal'
_diffrn_radiation_type MoK\a
_diffrn_radiation_wavelength 0.71073
_diffrn_reflns_av_R_equivalents 0.0740
_diffrn_reflns_av_unetI/netI 0.0296
_diffrn_reflns_Laue_measured_fraction_full 0.960
_diffrn_reflns_Laue_measured_fraction_max 0.958
_diffrn_reflns_limit_h_max 10
_diffrn_reflns_limit_h_min -10
_diffrn_reflns_limit_k_max 43
_diffrn_reflns_limit_k_min -43
_diffrn_reflns_limit_l_max 12
_diffrn_reflns_limit_l_min -12
_diffrn_reflns_number 79326
_diffrn_reflns_point_group_measured_fraction_full 0.960
_diffrn_reflns_point_group_measured_fraction_max 0.958
_diffrn_reflns_theta_full 25.242
_diffrn_reflns_theta_max 25.680
_diffrn_reflns_theta_min 1.135
_diffrn_standards_number 0
_exptl_absorpt_coefficient_mu 4.415
_exptl_absorpt_correction_T_max 0.7464
_exptl_absorpt_correction_T_min 0.376
_exptl_absorpt_correction_type multi-scan
_exptl_absorpt_process_details 'sadabs (Bruker, 2001)'
_exptl_crystal_colour yellow
_exptl_crystal_colour_primary yellow
_exptl_crystal_density_diffrn 1.787
_exptl_crystal_description needle
_exptl_crystal_F_000 1748
_exptl_crystal_size_max 0.1
_exptl_crystal_size_mid 0.02
_exptl_crystal_size_min 0.02
_refine_diff_density_max 2.637
_refine_diff_density_min -2.318
_refine_diff_density_rms 0.166
_refine_ls_extinction_method none
_refine_ls_goodness_of_fit_ref 1.061
_refine_ls_hydrogen_treatment constr
_refine_ls_matrix_type full
_refine_ls_number_parameters 452
_refine_ls_number_reflns 6024
_refine_ls_number_restraints 1
_refine_ls_restrained_S_all 1.061
_refine_ls_R_factor_all 0.0539
_refine_ls_R_factor_gt 0.0505
_refine_ls_shift/su_max 0.003
_refine_ls_shift/su_mean 0.000
_refine_ls_structure_factor_coef Fsqd
_refine_ls_weighting_details 'w=1/[\s^2^(Fo^2^)+(0.0828P)^2^+15.9859P] where P=(Fo^2^+2Fc^2^)/3'
_refine_ls_weighting_scheme calc
_refine_ls_wR_factor_gt 0.1393
_refine_ls_wR_factor_ref 0.1424
_reflns_Friedel_coverage 0.000
_reflns_number_gt 5508
_reflns_number_total 6024
_reflns_threshold_expression 'I > 2\s(I)'
_cod_data_source_file d5dt00813a2.cif
_cod_data_source_block irppy_h2o_406mx
_cod_depositor_comments 'Adding full bibliography for 7718966--7718969.cif.'
_cod_original_cell_volume 3304.5(12)
_cod_database_code 7718968
_shelx_shelxl_version_number 2019/3
_shelx_space_group_comment
;
The symmetry employed for this shelxl refinement is uniquely defined
by the following loop, which should always be used as a source of
symmetry information in preference to the above space-group names.
They are only intended as comments.
;
_olex2_refinement_description
;
1. Fixed Uiso
 At 1.2 times of:
  All C(H) groups
 At 1.5 times of:
  All O(H,H) groups
2. Restrained distances
 O2-H9B
 2.3 with sigma of 0.02
3.a Free rotating group:
 O6(H6A,H6B), O7(H7A,H7B), O8(H8A,H8B), O9(H9A,H9B)
3.b Rotating group:
 O5(H5A,H5B)
3.c Aromatic/amide H refined with riding coordinates:
 C26(H26), C31(H31), C11(H11), C29(H29), C10(H10), C3(H3), C2(H2), C8(H8),
 C5(H5), C23(H23), C32(H32), C24(H24), C22(H22), C9(H9), C4(H4), C16(H16),
 C13(H13), C15(H15), C21(H21), C20(H20), C19(H19), C14(H14)
;
_olex2_submission_special_instructions 'No special instructions were received'

loop_
_space_group_symop_operation_xyz
'x, y, z'
'-x, y+1/2, -z+1/2'
'-x, -y, -z'
'x, -y-1/2, z-1/2'

loop_
_atom_site_label
_atom_site_type_symbol
_atom_site_fract_x
_atom_site_fract_y
_atom_site_fract_z
_atom_site_U_iso_or_equiv
_atom_site_adp_type
_atom_site_occupancy
_atom_site_site_symmetry_order
_atom_site_calc_flag
_atom_site_refinement_flags_posn
_atom_site_refinement_flags_adp
_atom_site_refinement_flags_occupancy
_atom_site_disorder_assembly
_atom_site_disorder_group
Ir1 Ir 0.39791(3) 0.34650(2) 0.43205(3) 0.03809(13) Uani 1 1 d . . . . .
Cd1 Cd 0.000000 0.500000 0.000000 0.0519(2) Uani 1 2 d S . P . .
O1 O 0.9937(7) 0.40956(15) 0.0939(6) 0.0536(14) Uani 1 1 d . . . . .
N4 N 0.3037(8) 0.40069(16) 0.3895(6) 0.0401(13) Uani 1 1 d . . . . .
O3 O 0.1385(7) 0.52113(15) 0.1767(6) 0.0541(14) Uani 1 1 d . . . . .
N2 N 0.2911(7) 0.32159(16) 0.2720(6) 0.0413(13) Uani 1 1 d . . . . .
O2 O 0.8447(8) 0.46115(15) 0.0930(6) 0.0605(16) Uani 1 1 d D . . . .
N3 N 0.5609(7) 0.37040(16) 0.3254(6) 0.0411(13) Uani 1 1 d . . . . .
N1 N 0.5008(8) 0.36565(17) 0.6005(6) 0.0464(15) Uani 1 1 d . . . . .
O5 O -0.1875(8) 0.54621(16) 0.0188(6) 0.0639(16) Uani 1 1 d . . . . .
H5A H -0.173803 0.565005 -0.028031 0.096 Uiso 1 1 d R U . . .
H5B H -0.171396 0.555539 0.092449 0.096 Uiso 1 1 d R U . . .
O4 O 0.0779(9) 0.52880(17) 0.3653(6) 0.0663(17) Uani 1 1 d . . . . .
C28 C 0.3778(9) 0.42159(19) 0.3135(7) 0.0416(16) Uani 1 1 d . . . . .
C12 C 0.2304(10) 0.3314(2) 0.5327(8) 0.0470(18) Uani 1 1 d . . . . .
O6 O -0.1811(9) 0.5684(2) 0.2575(7) 0.0694(17) Uani 1 1 d G . . . .
H6A H -0.088559 0.562747 0.294219 0.104 Uiso 1 1 d G U . . .
H6B H -0.244140 0.559128 0.302316 0.104 Uiso 1 1 d G U . . .
C6 C 0.4326(9) 0.2692(2) 0.3661(8) 0.0449(17) Uani 1 1 d . . . . .
C27 C 0.5250(9) 0.40500(19) 0.2797(7) 0.0409(15) Uani 1 1 d . . . . .
C26 C 0.6253(9) 0.42345(19) 0.2117(7) 0.0416(16) Uani 1 1 d . . . . .
H26 H 0.598409 0.447741 0.180890 0.050 Uiso 1 1 calc R U . . .
C31 C 0.1186(9) 0.4506(2) 0.4013(7) 0.0450(17) Uani 1 1 d . . . . .
H31 H 0.032061 0.460324 0.436621 0.054 Uiso 1 1 calc R U . . .
C11 C 0.1965(10) 0.3394(2) 0.1818(8) 0.0466(18) Uani 1 1 d . . . . .
H11 H 0.178423 0.365351 0.189820 0.056 Uiso 1 1 calc R U . . .
C29 C 0.3198(10) 0.4564(2) 0.2736(8) 0.0457(17) Uani 1 1 d . . . . .
H29 H 0.368512 0.469856 0.215045 0.055 Uiso 1 1 calc R U . . .
C1 C 0.4874(9) 0.2944(2) 0.4610(8) 0.0443(17) Uani 1 1 d . . . . .
C10 C 0.1241(10) 0.3209(3) 0.0765(8) 0.053(2) Uani 1 1 d . . . . .
H10 H 0.053605 0.333811 0.014969 0.063 Uiso 1 1 calc R U . . .
C25 C 0.7622(9) 0.4070(2) 0.1887(7) 0.0443(17) Uani 1 1 d . . . . .
C3 C 0.6299(10) 0.2435(2) 0.5716(9) 0.057(2) Uani 1 1 d . . . . .
H3 H 0.696695 0.234652 0.643390 0.068 Uiso 1 1 calc R U . . .
O7 O 0.6431(11) 0.4636(2) 0.4727(9) 0.089(2) Uani 1 1 d G . . . .
H7A H 0.732541 0.464785 0.519770 0.133 Uiso 1 1 d G U . . .
H7B H 0.647779 0.480561 0.419288 0.133 Uiso 1 1 d G U . . .
C17 C 0.2606(13) 0.3423(2) 0.6581(9) 0.055(2) Uani 1 1 d . . . . .
C2 C 0.5848(9) 0.2807(2) 0.5635(8) 0.0486(19) Uani 1 1 d . . . . .
H2 H 0.621729 0.297024 0.629968 0.058 Uiso 1 1 calc R U . . .
C7 C 0.3250(10) 0.2845(2) 0.2603(8) 0.0464(17) Uani 1 1 d . . . . .
C30 C 0.1891(9) 0.4715(2) 0.3201(7) 0.0454(17) Uani 1 1 d . . . . .
O8 O 0.4344(10) 0.4680(3) 0.6513(9) 0.085(2) Uani 1 1 d G . . . .
H8A H 0.492777 0.463754 0.594331 0.128 Uiso 1 1 d G U . . .
H8B H 0.502130 0.469020 0.719365 0.128 Uiso 1 1 d G U . . .
C8 C 0.2540(10) 0.2653(2) 0.1563(8) 0.054(2) Uani 1 1 d . . . . .
H8 H 0.272939 0.239339 0.149307 0.064 Uiso 1 1 calc R U . . .
C33 C 0.8787(9) 0.4273(2) 0.1191(7) 0.0445(17) Uani 1 1 d . . . . .
C5 C 0.4778(10) 0.2317(2) 0.3730(9) 0.055(2) Uani 1 1 d . . . . .
H5 H 0.439867 0.215067 0.307758 0.066 Uiso 1 1 calc R U . . .
C23 C 0.6970(10) 0.3539(2) 0.3001(8) 0.0475(18) Uani 1 1 d . . . . .
H23 H 0.722036 0.329404 0.330251 0.057 Uiso 1 1 calc R U . . .
C32 C 0.1752(9) 0.4151(2) 0.4310(7) 0.0439(16) Uani 1 1 d . . . . .
H32 H 0.121310 0.400191 0.482958 0.053 Uiso 1 1 calc R U . . .
O9 O 0.5326(10) 0.4757(3) -0.0969(8) 0.089(2) Uani 1 1 d G . . . .
H9A H 0.476030 0.465067 -0.047137 0.134 Uiso 1 1 d G U . . .
H9B H 0.630169 0.474449 -0.058537 0.134 Uiso 1 1 d DG U . . .
C24 C 0.7980(10) 0.3711(2) 0.2333(8) 0.0469(18) Uani 1 1 d . . . . .
H24 H 0.891805 0.358808 0.217315 0.056 Uiso 1 1 calc R U . . .
C22 C 0.6472(11) 0.3816(2) 0.6233(9) 0.058(2) Uani 1 1 d . . . . .
H22 H 0.704969 0.385032 0.556703 0.070 Uiso 1 1 calc R U . . .
C34 C 0.1288(10) 0.5102(2) 0.2833(8) 0.0507(19) Uani 1 1 d . . . . .
C9 C 0.1560(12) 0.2836(3) 0.0628(8) 0.060(2) Uani 1 1 d . . . . .
H9 H 0.111268 0.270704 -0.009952 0.072 Uiso 1 1 calc R U . . .
C18 C 0.4165(12) 0.3607(2) 0.6940(8) 0.054(2) Uani 1 1 d . . . . .
C4 C 0.5787(11) 0.2192(2) 0.4765(10) 0.059(2) Uani 1 1 d . . . . .
H4 H 0.612510 0.193957 0.481666 0.071 Uiso 1 1 calc R U . . .
C16 C 0.1505(14) 0.3356(3) 0.7354(10) 0.068(3) Uani 1 1 d . . . . .
H16 H 0.173597 0.343011 0.819320 0.081 Uiso 1 1 calc R U . . .
C13 C 0.0820(10) 0.3137(2) 0.4909(8) 0.0485(18) Uani 1 1 d . . . . .
H13 H 0.057850 0.306151 0.407136 0.058 Uiso 1 1 calc R U . . .
C15 C 0.0088(14) 0.3184(3) 0.6934(11) 0.076(3) Uani 1 1 d . . . . .
H15 H -0.065855 0.313823 0.747754 0.092 Uiso 1 1 calc R U . . .
C21 C 0.7158(14) 0.3933(3) 0.7402(10) 0.070(3) Uani 1 1 d . . . . .
H21 H 0.819226 0.404070 0.754227 0.084 Uiso 1 1 calc R U . . .
C20 C 0.6292(16) 0.3886(3) 0.8353(10) 0.076(3) Uani 1 1 d . . . . .
H20 H 0.671652 0.396662 0.916192 0.091 Uiso 1 1 calc R U . . .
C19 C 0.4805(14) 0.3721(2) 0.8124(9) 0.066(3) Uani 1 1 d . . . . .
H19 H 0.421359 0.368568 0.878171 0.079 Uiso 1 1 calc R U . . .
C14 C -0.0262(11) 0.3073(3) 0.5673(11) 0.070(3) Uani 1 1 d . . . . .
H14 H -0.124746 0.295497 0.536943 0.083 Uiso 1 1 calc R U . . .

loop_
_atom_site_aniso_label
_atom_site_aniso_U_11
_atom_site_aniso_U_22
_atom_site_aniso_U_33
_atom_site_aniso_U_23
_atom_site_aniso_U_13
_atom_site_aniso_U_12
Ir1 0.0435(2) 0.03125(18) 0.0411(2) 0.00275(9) 0.01157(13) -0.00159(10)
Cd1 0.0628(5) 0.0418(4) 0.0556(6) 0.0066(3) 0.0230(4) -0.0028(4)
O1 0.056(3) 0.050(3) 0.060(4) 0.014(3) 0.023(3) 0.004(3)
N4 0.052(4) 0.036(3) 0.035(3) 0.001(2) 0.015(3) -0.002(3)
O3 0.064(4) 0.046(3) 0.055(4) 0.012(3) 0.019(3) 0.003(3)
N2 0.040(3) 0.036(3) 0.050(4) -0.002(3) 0.014(3) 0.000(2)
O2 0.069(4) 0.044(3) 0.076(4) 0.016(3) 0.034(3) 0.005(3)
N3 0.044(3) 0.036(3) 0.045(4) 0.002(2) 0.014(3) 0.000(2)
N1 0.056(4) 0.037(3) 0.045(4) 0.005(3) 0.006(3) -0.002(3)
O5 0.089(5) 0.050(3) 0.056(4) 0.008(3) 0.019(3) 0.001(3)
O4 0.091(5) 0.049(3) 0.063(4) 0.006(3) 0.027(4) 0.017(3)
C28 0.046(4) 0.036(3) 0.044(4) 0.000(3) 0.012(3) -0.004(3)
C12 0.060(5) 0.033(4) 0.051(5) 0.009(3) 0.017(4) 0.002(3)
O6 0.081(5) 0.060(4) 0.070(5) 0.003(3) 0.021(4) 0.014(4)
C6 0.043(4) 0.038(4) 0.057(5) -0.001(3) 0.016(3) -0.001(3)
C27 0.049(4) 0.035(3) 0.039(4) 0.002(3) 0.008(3) -0.001(3)
C26 0.049(4) 0.034(3) 0.043(4) 0.003(3) 0.011(3) -0.002(3)
C31 0.044(4) 0.045(4) 0.048(5) 0.000(3) 0.012(3) 0.001(3)
C11 0.051(5) 0.043(4) 0.048(5) 0.006(3) 0.014(4) 0.004(3)
C29 0.057(5) 0.037(4) 0.045(5) 0.002(3) 0.015(3) -0.003(3)
C1 0.041(4) 0.040(4) 0.057(5) 0.006(3) 0.021(3) -0.004(3)
C10 0.056(5) 0.059(5) 0.045(5) -0.001(3) 0.013(4) 0.000(4)
C25 0.050(4) 0.035(4) 0.048(5) 0.004(3) 0.009(3) -0.005(3)
C3 0.050(5) 0.049(5) 0.070(6) 0.017(4) 0.004(4) 0.002(4)
O7 0.101(6) 0.074(5) 0.088(6) -0.012(4) 0.008(5) -0.005(4)
C17 0.077(6) 0.046(4) 0.046(5) 0.008(3) 0.024(4) 0.016(4)
C2 0.050(4) 0.038(4) 0.060(5) 0.004(3) 0.014(4) -0.004(3)
C7 0.052(4) 0.038(4) 0.051(5) 0.001(3) 0.015(3) 0.003(3)
C30 0.049(4) 0.042(4) 0.046(5) 0.003(3) 0.010(3) 0.006(3)
O8 0.076(5) 0.089(5) 0.089(6) 0.004(5) 0.006(4) -0.009(4)
C8 0.055(5) 0.047(4) 0.059(5) -0.010(4) 0.011(4) 0.000(4)
C33 0.050(4) 0.043(4) 0.041(4) 0.004(3) 0.009(3) -0.002(3)
C5 0.056(5) 0.040(4) 0.067(6) -0.004(4) 0.002(4) 0.007(3)
C23 0.057(5) 0.037(4) 0.052(5) 0.005(3) 0.020(4) -0.001(3)
C32 0.051(4) 0.041(4) 0.042(4) 0.002(3) 0.015(3) -0.003(3)
O9 0.088(6) 0.085(5) 0.094(6) 0.013(4) 0.013(5) -0.013(5)
C24 0.049(4) 0.043(4) 0.052(5) 0.007(3) 0.016(3) 0.003(3)
C22 0.065(5) 0.045(4) 0.060(6) 0.004(4) -0.001(4) -0.004(4)
C34 0.055(5) 0.044(4) 0.056(5) 0.003(4) 0.015(4) 0.003(3)
C9 0.073(6) 0.056(5) 0.048(5) -0.010(4) 0.001(4) 0.011(4)
C18 0.079(6) 0.037(4) 0.044(5) 0.004(3) 0.007(4) 0.006(4)
C4 0.054(5) 0.035(4) 0.087(7) 0.005(4) 0.010(4) 0.004(3)
C16 0.082(7) 0.066(6) 0.061(7) 0.015(5) 0.031(5) 0.012(5)
C13 0.049(4) 0.046(4) 0.050(5) 0.016(3) 0.009(3) 0.004(3)
C15 0.082(7) 0.085(7) 0.070(8) 0.034(6) 0.039(6) 0.015(6)
C21 0.087(7) 0.048(5) 0.070(7) -0.007(4) -0.006(5) -0.011(5)
C20 0.114(9) 0.054(5) 0.054(6) -0.009(4) -0.006(6) 0.000(6)
C19 0.099(8) 0.049(5) 0.050(6) -0.002(4) 0.009(5) 0.003(5)
C14 0.046(5) 0.070(6) 0.094(8) 0.034(5) 0.018(5) 0.006(4)

loop_
_atom_type_symbol
_atom_type_description
_atom_type_scat_dispersion_real
_atom_type_scat_dispersion_imag
_atom_type_scat_source
C C 0.0033 0.0016 'International Tables Vol C Tables 4.2.6.8 and 6.1.1.4'
H H 0.0000 0.0000 'International Tables Vol C Tables 4.2.6.8 and 6.1.1.4'
Cd Cd -0.8075 1.2024 'International Tables Vol C Tables 4.2.6.8 and 6.1.1.4'
Ir Ir -1.4442 7.9887 'International Tables Vol C Tables 4.2.6.8 and 6.1.1.4'
N N 0.0061 0.0033 'International Tables Vol C Tables 4.2.6.8 and 6.1.1.4'
O O 0.0106 0.0060 'International Tables Vol C Tables 4.2.6.8 and 6.1.1.4'

loop_
_geom_angle_atom_site_label_1
_geom_angle_atom_site_label_2
_geom_angle_atom_site_label_3
_geom_angle
_geom_angle_site_symmetry_1
_geom_angle_site_symmetry_3
_geom_angle_publ_flag
N4 Ir1 N3 76.4(2) . . ?
N2 Ir1 N4 96.3(2) . . ?
N2 Ir1 N3 86.7(2) . . ?
N1 Ir1 N4 89.1(2) . . ?
N1 Ir1 N2 173.5(2) . . ?
N1 Ir1 N3 98.1(3) . . ?
C12 Ir1 N4 95.4(3) . . ?
C12 Ir1 N2 95.6(3) . . ?
C12 Ir1 N3 171.7(3) . . ?
C12 Ir1 N1 80.3(3) . . ?
C12 Ir1 C1 86.8(3) . . ?
C1 Ir1 N4 176.4(3) . . ?
C1 Ir1 N2 80.6(3) . . ?
C1 Ir1 N3 101.4(3) . . ?
C1 Ir1 N1 94.1(3) . . ?
O3 Cd1 O3 180.0(4) 3_565 . ?
O3 Cd1 O2 94.7(2) 3_565 3_665 ?
O3 Cd1 O2 85.3(2) 3_565 1_455 ?
O3 Cd1 O2 85.3(2) . 3_665 ?
O3 Cd1 O2 94.7(2) . 1_455 ?
O3 Cd1 O5 92.6(2) 3_565 . ?
O3 Cd1 O5 92.6(2) . 3_565 ?
O3 Cd1 O5 87.4(2) 3_565 3_565 ?
O3 Cd1 O5 87.4(2) . . ?
O2 Cd1 O2 180.0(2) 3_665 1_455 ?
O2 Cd1 O5 93.2(2) 1_455 3_565 ?
O2 Cd1 O5 86.8(2) 3_665 3_565 ?
O2 Cd1 O5 93.2(2) 3_665 . ?
O2 Cd1 O5 86.8(2) 1_455 . ?
O5 Cd1 O5 180.0(2) . 3_565 ?
C28 N4 Ir1 116.6(5) . . ?
C32 N4 Ir1 124.9(5) . . ?
C32 N4 C28 118.4(6) . . ?
C34 O3 Cd1 127.1(6) . . ?
C11 N2 Ir1 124.1(5) . . ?
C11 N2 C7 120.4(7) . . ?
C7 N2 Ir1 115.6(5) . . ?
C33 O2 Cd1 124.1(5) . 1_655 ?
C27 N3 Ir1 116.4(5) . . ?
C27 N3 C23 118.1(6) . . ?
C23 N3 Ir1 125.5(5) . . ?
C22 N1 Ir1 124.1(6) . . ?
C18 N1 Ir1 116.3(6) . . ?
C18 N1 C22 119.6(7) . . ?
Cd1 O5 H5A 110.2 . . ?
Cd1 O5 H5B 110.4 . . ?
H5A O5 H5B 103.7 . . ?
N4 C28 C27 115.1(6) . . ?
N4 C28 C29 121.2(7) . . ?
C29 C28 C27 123.6(7) . . ?
C17 C12 Ir1 115.1(6) . . ?
C17 C12 C13 117.0(8) . . ?
C13 C12 Ir1 127.7(6) . . ?
H6A O6 H6B 104.6 . . ?
C1 C6 C7 116.0(7) . . ?
C5 C6 C1 121.6(8) . . ?
C5 C6 C7 122.4(7) . . ?
N3 C27 C28 115.1(6) . . ?
N3 C27 C26 121.1(7) . . ?
C26 C27 C28 123.8(6) . . ?
C27 C26 H26 119.8 . . ?
C25 C26 C27 120.5(7) . . ?
C25 C26 H26 119.8 . . ?
C30 C31 H31 120.4 . . ?
C30 C31 C32 119.2(7) . . ?
C32 C31 H31 120.4 . . ?
N2 C11 H11 119.2 . . ?
N2 C11 C10 121.6(7) . . ?
C10 C11 H11 119.2 . . ?
C28 C29 H29 120.1 . . ?
C28 C29 C30 119.8(7) . . ?
C30 C29 H29 120.1 . . ?
C6 C1 Ir1 114.0(6) . . ?
C2 C1 Ir1 128.4(6) . . ?
C2 C1 C6 117.5(7) . . ?
C11 C10 H10 120.5 . . ?
C9 C10 C11 119.0(8) . . ?
C9 C10 H10 120.5 . . ?
C26 C25 C33 121.6(7) . . ?
C26 C25 C24 118.7(7) . . ?
C24 C25 C33 119.6(7) . . ?
C2 C3 H3 119.7 . . ?
C4 C3 H3 119.7 . . ?
C4 C3 C2 120.5(8) . . ?
H7A O7 H7B 104.5 . . ?
C12 C17 C18 113.7(8) . . ?
C16 C17 C12 120.9(10) . . ?
C16 C17 C18 125.4(9) . . ?
C1 C2 C3 121.4(8) . . ?
C1 C2 H2 119.3 . . ?
C3 C2 H2 119.3 . . ?
N2 C7 C6 113.8(7) . . ?
N2 C7 C8 119.2(7) . . ?
C8 C7 C6 127.0(7) . . ?
C31 C30 C29 118.3(7) . . ?
C31 C30 C34 120.8(7) . . ?
C29 C30 C34 120.9(7) . . ?
H8A O8 H8B 104.5 . . ?
C7 C8 H8 119.8 . . ?
C9 C8 C7 120.5(8) . . ?
C9 C8 H8 119.8 . . ?
O1 C33 O2 127.2(7) . . ?
O1 C33 C25 117.6(7) . . ?
O2 C33 C25 115.3(7) . . ?
C6 C5 H5 120.5 . . ?
C4 C5 C6 119.1(8) . . ?
C4 C5 H5 120.5 . . ?
N3 C23 H23 118.8 . . ?
C24 C23 N3 122.5(7) . . ?
C24 C23 H23 118.8 . . ?
N4 C32 C31 122.9(7) . . ?
N4 C32 H32 118.6 . . ?
C31 C32 H32 118.6 . . ?
H9A O9 H9B 104.5 . . ?
C25 C24 H24 120.4 . . ?
C23 C24 C25 119.2(7) . . ?
C23 C24 H24 120.4 . . ?
N1 C22 H22 118.7 . . ?
N1 C22 C21 122.5(9) . . ?
C21 C22 H22 118.7 . . ?
O3 C34 O4 125.8(8) . . ?
O3 C34 C30 118.1(7) . . ?
O4 C34 C30 116.1(7) . . ?
C10 C9 C8 119.1(8) . . ?
C10 C9 H9 120.4 . . ?
C8 C9 H9 120.4 . . ?
N1 C18 C17 114.5(7) . . ?
N1 C18 C19 119.7(9) . . ?
C19 C18 C17 125.7(9) . . ?
C3 C4 C5 119.9(8) . . ?
C3 C4 H4 120.0 . . ?
C5 C4 H4 120.0 . . ?
C17 C16 H16 119.4 . . ?
C15 C16 C17 121.1(11) . . ?
C15 C16 H16 119.4 . . ?
C12 C13 H13 119.1 . . ?
C14 C13 C12 121.9(9) . . ?
C14 C13 H13 119.1 . . ?
C16 C15 H15 120.3 . . ?
C16 C15 C14 119.5(9) . . ?
C14 C15 H15 120.3 . . ?
C22 C21 H21 121.1 . . ?
C20 C21 C22 117.9(10) . . ?
C20 C21 H21 121.1 . . ?
C21 C20 H20 120.2 . . ?
C21 C20 C19 119.7(9) . . ?
C19 C20 H20 120.2 . . ?
C18 C19 H19 119.7 . . ?
C20 C19 C18 120.5(10) . . ?
C20 C19 H19 119.7 . . ?
C13 C14 C15 119.6(10) . . ?
C13 C14 H14 120.2 . . ?
C15 C14 H14 120.2 . . ?

loop_
_geom_bond_atom_site_label_1
_geom_bond_atom_site_label_2
_geom_bond_distance
_geom_bond_site_symmetry_2
_geom_bond_publ_flag
Ir1 N4 2.127(6) . ?
Ir1 N2 2.052(6) . ?
Ir1 N3 2.128(6) . ?
Ir1 N1 2.038(7) . ?
Ir1 C12 2.007(8) . ?
Ir1 C1 2.023(7) . ?
Cd1 O3 2.238(6) . ?
Cd1 O3 2.238(6) 3_565 ?
Cd1 O2 2.269(6) 3_665 ?
Cd1 O2 2.269(6) 1_455 ?
Cd1 O5 2.330(6) 3_565 ?
Cd1 O5 2.330(6) . ?
O1 C33 1.234(10) . ?
N4 C28 1.349(9) . ?
N4 C32 1.349(10) . ?
O3 C34 1.250(10) . ?
N2 C11 1.336(11) . ?
N2 C7 1.372(9) . ?
O2 C33 1.269(9) . ?
N3 C27 1.356(9) . ?
N3 C23 1.366(10) . ?
N1 C22 1.356(11) . ?
N1 C18 1.351(11) . ?
O5 H5A 0.8667 . ?
O5 H5B 0.8664 . ?
O4 C34 1.251(10) . ?
C28 C27 1.483(10) . ?
C28 C29 1.387(10) . ?
C12 C17 1.415(13) . ?
C12 C13 1.421(12) . ?
O6 H6A 0.8498 . ?
O6 H6B 0.8493 . ?
C6 C1 1.405(11) . ?
C6 C7 1.467(12) . ?
C6 C5 1.396(10) . ?
C27 C26 1.386(10) . ?
C26 H26 0.9500 . ?
C26 C25 1.361(11) . ?
C31 H31 0.9500 . ?
C31 C30 1.374(11) . ?
C31 C32 1.381(11) . ?
C11 H11 0.9500 . ?
C11 C10 1.390(12) . ?
C29 H29 0.9500 . ?
C29 C30 1.401(11) . ?
C1 C2 1.379(11) . ?
C10 H10 0.9500 . ?
C10 C9 1.379(12) . ?
C25 C33 1.527(10) . ?
C25 C24 1.397(10) . ?
C3 H3 0.9500 . ?
C3 C2 1.389(12) . ?
C3 C4 1.377(13) . ?
O7 H7A 0.8501 . ?
O7 H7B 0.8497 . ?
C17 C18 1.477(14) . ?
C17 C16 1.379(13) . ?
C2 H2 0.9500 . ?
C7 C8 1.388(12) . ?
C30 C34 1.511(10) . ?
O8 H8A 0.8700 . ?
O8 H8B 0.8700 . ?
C8 H8 0.9500 . ?
C8 C9 1.383(13) . ?
C5 H5 0.9500 . ?
C5 C4 1.386(13) . ?
C23 H23 0.9500 . ?
C23 C24 1.361(11) . ?
C32 H32 0.9500 . ?
O9 H9A 0.8700 . ?
O9 H9B 0.8700 . ?
C24 H24 0.9500 . ?
C22 H22 0.9500 . ?
C22 C21 1.388(13) . ?
C9 H9 0.9500 . ?
C18 C19 1.390(13) . ?
C4 H4 0.9500 . ?
C16 H16 0.9500 . ?
C16 C15 1.367(17) . ?
C13 H13 0.9500 . ?
C13 C14 1.357(13) . ?
C15 H15 0.9500 . ?
C15 C14 1.426(17) . ?
C21 H21 0.9500 . ?
C21 C20 1.378(16) . ?
C20 H20 0.9500 . ?
C20 C19 1.382(16) . ?
C19 H19 0.9500 . ?
C14 H14 0.9500 . ?

loop_
_geom_torsion_atom_site_label_1
_geom_torsion_atom_site_label_2
_geom_torsion_atom_site_label_3
_geom_torsion_atom_site_label_4
_geom_torsion
_geom_torsion_site_symmetry_1
_geom_torsion_site_symmetry_2
_geom_torsion_site_symmetry_3
_geom_torsion_site_symmetry_4
_geom_torsion_publ_flag
Ir1 N4 C28 C27 -5.7(9) . . . . ?
Ir1 N4 C28 C29 175.8(6) . . . . ?
Ir1 N4 C32 C31 179.7(6) . . . . ?
Ir1 N2 C11 C10 -178.4(6) . . . . ?
Ir1 N2 C7 C6 0.2(8) . . . . ?
Ir1 N2 C7 C8 178.2(6) . . . . ?
Ir1 N3 C27 C28 1.3(9) . . . . ?
Ir1 N3 C27 C26 178.4(6) . . . . ?
Ir1 N3 C23 C24 -178.5(6) . . . . ?
Ir1 N1 C22 C21 -177.8(7) . . . . ?
Ir1 N1 C18 C17 -0.5(9) . . . . ?
Ir1 N1 C18 C19 178.3(6) . . . . ?
Ir1 C12 C17 C18 -3.9(9) . . . . ?
Ir1 C12 C17 C16 176.1(7) . . . . ?
Ir1 C12 C13 C14 -175.2(6) . . . . ?
Ir1 C1 C2 C3 176.8(6) . . . . ?
Cd1 O3 C34 O4 -113.5(9) . . . . ?
Cd1 O3 C34 C30 68.9(10) . . . . ?
Cd1 O2 C33 O1 -3.9(13) 1_655 . . . ?
Cd1 O2 C33 C25 176.4(5) 1_655 . . . ?
N4 C28 C27 N3 2.8(10) . . . . ?
N4 C28 C27 C26 -174.1(7) . . . . ?
N4 C28 C29 C30 5.0(12) . . . . ?
N2 C11 C10 C9 -2.7(13) . . . . ?
N2 C7 C8 C9 3.0(13) . . . . ?
N3 C27 C26 C25 0.4(12) . . . . ?
N3 C23 C24 C25 0.0(13) . . . . ?
N1 C22 C21 C20 -0.9(14) . . . . ?
N1 C18 C19 C20 0.2(13) . . . . ?
C28 N4 C32 C31 -1.5(12) . . . . ?
C28 C27 C26 C25 177.2(8) . . . . ?
C28 C29 C30 C31 -2.2(12) . . . . ?
C28 C29 C30 C34 176.8(8) . . . . ?
C12 C17 C18 N1 2.9(10) . . . . ?
C12 C17 C18 C19 -175.9(8) . . . . ?
C12 C17 C16 C15 -0.3(14) . . . . ?
C12 C13 C14 C15 -0.2(13) . . . . ?
C6 C1 C2 C3 1.4(11) . . . . ?
C6 C7 C8 C9 -179.3(9) . . . . ?
C6 C5 C4 C3 1.5(14) . . . . ?
C27 N3 C23 C24 1.3(13) . . . . ?
C27 C28 C29 C30 -173.5(8) . . . . ?
C27 C26 C25 C33 -177.2(7) . . . . ?
C27 C26 C25 C24 0.9(12) . . . . ?
C26 C25 C33 O1 -174.6(8) . . . . ?
C26 C25 C33 O2 5.0(12) . . . . ?
C26 C25 C24 C23 -1.1(13) . . . . ?
C31 C30 C34 O3 -147.5(8) . . . . ?
C31 C30 C34 O4 34.8(12) . . . . ?
C11 N2 C7 C6 179.0(7) . . . . ?
C11 N2 C7 C8 -3.0(11) . . . . ?
C11 C10 C9 C8 2.6(14) . . . . ?
C29 C28 C27 N3 -178.7(7) . . . . ?
C29 C28 C27 C26 4.4(13) . . . . ?
C29 C30 C34 O3 33.5(12) . . . . ?
C29 C30 C34 O4 -144.3(9) . . . . ?
C1 C6 C7 N2 -1.4(10) . . . . ?
C1 C6 C7 C8 -179.3(8) . . . . ?
C1 C6 C5 C4 0.2(13) . . . . ?
C17 C12 C13 C14 -0.3(11) . . . . ?
C17 C18 C19 C20 178.9(8) . . . . ?
C17 C16 C15 C14 -0.2(15) . . . . ?
C2 C3 C4 C5 -1.8(14) . . . . ?
C7 N2 C11 C10 3.0(12) . . . . ?
C7 C6 C1 Ir1 2.0(8) . . . . ?
C7 C6 C1 C2 178.1(7) . . . . ?
C7 C6 C5 C4 -179.4(8) . . . . ?
C7 C8 C9 C10 -2.8(14) . . . . ?
C30 C31 C32 N4 4.1(12) . . . . ?
C33 C25 C24 C23 177.0(8) . . . . ?
C5 C6 C1 Ir1 -177.7(6) . . . . ?
C5 C6 C1 C2 -1.6(11) . . . . ?
C5 C6 C7 N2 178.2(7) . . . . ?
C5 C6 C7 C8 0.4(13) . . . . ?
C23 N3 C27 C28 -178.5(7) . . . . ?
C23 N3 C27 C26 -1.5(11) . . . . ?
C32 N4 C28 C27 175.5(7) . . . . ?
C32 N4 C28 C29 -3.1(11) . . . . ?
C32 C31 C30 C29 -2.1(12) . . . . ?
C32 C31 C30 C34 178.9(8) . . . . ?
C24 C25 C33 O1 7.3(12) . . . . ?
C24 C25 C33 O2 -173.1(8) . . . . ?
C22 N1 C18 C17 -178.7(7) . . . . ?
C22 N1 C18 C19 0.1(11) . . . . ?
C22 C21 C20 C19 1.2(15) . . . . ?
C18 N1 C22 C21 0.2(12) . . . . ?
C18 C17 C16 C15 179.8(9) . . . . ?
C4 C3 C2 C1 0.3(13) . . . . ?
C16 C17 C18 N1 -177.1(8) . . . . ?
C16 C17 C18 C19 4.1(14) . . . . ?
C16 C15 C14 C13 0.5(14) . . . . ?
C13 C12 C17 C18 -179.5(7) . . . . ?
C13 C12 C17 C16 0.5(12) . . . . ?
C21 C20 C19 C18 -0.9(15) . . . . ?
